data_4108697
loop_
_publ_author_name
'Tillmann K\"opke'
'Maren Pink'
'Jeffrey M. Zaleski'

_publ_section_title
;
 Expansion by Contraction: Diversifying the Photochemical Reactivity Scope
 of Diazo-oxochlorins toward Development of in Situ Alkylating Agents
;
_journal_name_full 'Journal of the American Chemical Society'
_journal_page_first 15864
_journal_page_last 15871
_journal_paper_doi 10.1021/ja800094e
_journal_volume 130
_journal_year 2008
_chemical_formula_moiety 'C49 H36 Cu N4 O3'
_chemical_formula_sum 'C49 H36 Cu N4 O3'
_chemical_formula_weight 792.36
_chemical_name_systematic
; 
 ? 
;
_space_group_IT_number 14
_symmetry_cell_setting monoclinic
_symmetry_space_group_name_Hall '-P 2ybc'
_symmetry_space_group_name_H-M 'P 1 21/c 1'
_atom_sites_solution_hydrogens geom
_atom_sites_solution_primary direct
_atom_sites_solution_secondary difmap
_audit_creation_method SHELXL-97
_cell_angle_alpha 90.00
_cell_angle_beta 92.106(6)
_cell_angle_gamma 90.00
_cell_formula_units_Z 4
_cell_length_a 14.788(3)
_cell_length_b 9.9818(16)
_cell_length_c 24.751(4)
_cell_measurement_reflns_used 5640
_cell_measurement_temperature 100(2)
_cell_measurement_theta_max 17.6
_cell_measurement_theta_min 2.4
_cell_volume 3651.0(11)
_computing_cell_refinement 'SAINT (Bruker, 2003)'
_computing_data_collection 'SMART (Bruker, 2001)'
_computing_data_reduction 'SAINT (Bruker, 2003)'
_computing_molecular_graphics 'SHELXTL (Bruker, 2003), XTEL (loc. libr.)'
_computing_publication_material 'SHELXTL (Bruker, 2003)'
_computing_structure_refinement 'SHELXL-97 (Sheldrick, 1997)'
_computing_structure_solution 'SIR-2004 (Burla et al., 2005)'
_diffrn_ambient_temperature 100(2)
_diffrn_detector 'CCD area detector'
_diffrn_detector_area_resol_mean 44.52
_diffrn_detector_type 'Bruker SMART 6000'
_diffrn_measured_fraction_theta_full 0.986
_diffrn_measured_fraction_theta_max 0.986
_diffrn_measurement_details '0.5 degree frames measured for 1 seconds each'
_diffrn_measurement_device 'three-circle goniometer with fixed chi'
_diffrn_measurement_device_type 'Bruker Platform goniometer'
_diffrn_measurement_method 'omega and phi scans'
_diffrn_radiation_monochromator 'diamond 1 1 1'
_diffrn_radiation_source synchrotron
_diffrn_radiation_type synchrotron
_diffrn_radiation_wavelength 0.48595
_diffrn_reflns_av_R_equivalents 0.0798
_diffrn_reflns_av_sigmaI/netI 0.0564
_diffrn_reflns_limit_h_max 18
_diffrn_reflns_limit_h_min -18
_diffrn_reflns_limit_k_max 12
_diffrn_reflns_limit_k_min -12
_diffrn_reflns_limit_l_max 31
_diffrn_reflns_limit_l_min -31
_diffrn_reflns_number 49305
_diffrn_reflns_theta_full 17.79
_diffrn_reflns_theta_max 17.79
_diffrn_reflns_theta_min 0.94
_exptl_absorpt_coefficient_mu 0.350
_exptl_absorpt_correction_T_max 0.9993
_exptl_absorpt_correction_T_min 0.9937
_exptl_absorpt_correction_type multi-scan
_exptl_absorpt_process_details 'SADABS, R. Blessing; 1995'
_exptl_crystal_colour red
_exptl_crystal_density_diffrn 1.442
_exptl_crystal_description 'flat needle'
_exptl_crystal_F_000 1644
_exptl_crystal_size_max 0.02
_exptl_crystal_size_mid 0.01
_exptl_crystal_size_min 0.00
_refine_diff_density_max 0.878
_refine_diff_density_min -0.510
_refine_diff_density_rms 0.108
_refine_ls_extinction_coef 0.0043(7)
_refine_ls_extinction_expression Fc^*^=kFc[1+0.001xFc^2^\l^3^/sin(2\q)]^-1/4^
_refine_ls_extinction_method SHELXL
_refine_ls_goodness_of_fit_ref 1.121
_refine_ls_hydrogen_treatment riding
_refine_ls_matrix_type full
_refine_ls_number_parameters 552
_refine_ls_number_reflns 7501
_refine_ls_number_restraints 20
_refine_ls_restrained_S_all 1.121
_refine_ls_R_factor_all 0.1108
_refine_ls_R_factor_gt 0.0759
_refine_ls_shift/su_max 0.000
_refine_ls_shift/su_mean 0.000
_refine_ls_structure_factor_coef Fsqd
_refine_ls_weighting_details 'calc w=1/[\s^2^(Fo^2^)+(0.0471P)^2^+16.8722P] where P=(Fo^2^+2Fc^2^)/3'
_refine_ls_weighting_scheme calc
_refine_ls_wR_factor_gt 0.1767
_refine_ls_wR_factor_ref 0.1906
_reflns_number_gt 5303
_reflns_number_total 7501
_reflns_threshold_expression >2sigma(I)
_cod_data_source_file ja800094e_si_004.cif
_cod_data_source_block cmc0592
_cod_database_code 4108697

loop_
_symmetry_equiv_pos_as_xyz
'x, y, z'
'-x, y+1/2, -z+1/2'
'-x, -y, -z'
'x, -y-1/2, z-1/2'

loop_
_atom_site_label
_atom_site_type_symbol
_atom_site_fract_x
_atom_site_fract_y
_atom_site_fract_z
_atom_site_U_iso_or_equiv
_atom_site_adp_type
_atom_site_occupancy
_atom_site_symmetry_multiplicity
_atom_site_calc_flag
_atom_site_refinement_flags
_atom_site_disorder_assembly
_atom_site_disorder_group
Cu1 Cu 0.07004(4) 0.28428(7) 0.48957(2) 0.0303(2) Uani 1 1 d . . .
O1 O 0.1819(3) 0.2042(6) 0.67643(16) 0.0628(14) Uani 1 1 d . . .
O2 O 0.2948(3) 0.0518(5) 0.67463(16) 0.0511(11) Uani 1 1 d D . .
N1 N 0.1280(3) 0.1659(5) 0.53999(16) 0.0298(10) Uani 1 1 d . . .
N2 N 0.1942(2) 0.3286(4) 0.46508(15) 0.0283(9) Uani 1 1 d . A .
N3 N 0.0117(2) 0.4035(5) 0.43750(15) 0.0285(9) Uani 1 1 d . A .
N4 N -0.0476(2) 0.2214(5) 0.51738(14) 0.0294(9) Uani 1 1 d . A .
C1 C 0.0951(3) 0.0903(6) 0.58071(19) 0.0330(12) Uani 1 1 d . A .
C2 C 0.1904(3) 0.0519(6) 0.60116(19) 0.0344(12) Uani 1 1 d . . .
H2 H 0.2056 -0.0451 0.5971 0.041 Uiso 1 1 calc R A .
C3 C 0.2189(4) 0.1119(7) 0.6549(2) 0.0407(14) Uani 1 1 d . A .
C4 C 0.2160(3) 0.1401(5) 0.55352(18) 0.0279(11) Uani 1 1 d . A .
C5 C 0.2895(3) 0.1868(6) 0.52740(18) 0.0302(12) Uani 1 1 d . . .
C6 C 0.2751(3) 0.2718(6) 0.48197(18) 0.0321(12) Uani 1 1 d . A .
C7 C 0.3439(3) 0.3109(6) 0.44573(19) 0.0351(13) Uani 1 1 d . . .
H7 H 0.4056 0.2844 0.4478 0.042 Uiso 1 1 calc R A .
C8 C 0.3042(3) 0.3930(6) 0.40783(19) 0.0367(13) Uani 1 1 d . A .
H8 H 0.3331 0.4335 0.3783 0.044 Uiso 1 1 calc R . .
C9 C 0.2102(3) 0.4073(6) 0.42064(18) 0.0301(11) Uani 1 1 d . . .
C10 C 0.1470(3) 0.4887(6) 0.39334(17) 0.0287(11) Uani 1 1 d . A .
C11 C 0.0539(3) 0.4906(5) 0.40307(17) 0.0267(11) Uani 1 1 d . . .
C12 C -0.0131(3) 0.5714(6) 0.37590(18) 0.0337(12) Uani 1 1 d . A .
H12 H -0.0022 0.6410 0.3508 0.040 Uiso 1 1 calc R . .
C13 C -0.0950(3) 0.5308(6) 0.39244(18) 0.0333(12) Uani 1 1 d . . .
H13 H -0.1521 0.5662 0.3808 0.040 Uiso 1 1 calc R A .
C14 C -0.0798(3) 0.4260(6) 0.43012(17) 0.0280(11) Uani 1 1 d . A .
C15 C -0.1473(3) 0.3491(6) 0.45393(17) 0.0302(12) Uani 1 1 d . . .
C16 C -0.1312(3) 0.2513(6) 0.49348(18) 0.0311(12) Uani 1 1 d . A .
C17 C -0.1988(3) 0.1667(6) 0.51760(18) 0.0311(12) Uani 1 1 d . . .
H17 H -0.2616 0.1644 0.5080 0.037 Uiso 1 1 calc R A .
C18 C -0.1558(3) 0.0914(6) 0.55636(19) 0.0342(12) Uani 1 1 d . A .
H18 H -0.1824 0.0264 0.5789 0.041 Uiso 1 1 calc R . .
C19 C -0.0619(3) 0.1297(6) 0.55656(18) 0.0301(11) Uani 1 1 d . . .
C20 C 0.0064(3) 0.0685(6) 0.59178(18) 0.0304(11) Uani 1 1 d . A .
C21 C 0.3822(3) 0.1452(6) 0.54621(19) 0.0336(12) Uani 1 1 d . A .
C22 C 0.4020(3) 0.0122(6) 0.5589(2) 0.0358(13) Uani 1 1 d . . .
H22 H 0.3556 -0.0535 0.5557 0.043 Uiso 1 1 calc R A .
C23 C 0.4891(4) -0.0261(7) 0.5763(2) 0.0413(14) Uani 1 1 d . A .
H23 H 0.5013 -0.1170 0.5853 0.050 Uiso 1 1 calc R . .
C24 C 0.5573(4) 0.0679(7) 0.5805(2) 0.0446(15) Uani 1 1 d . . .
H24 H 0.6169 0.0419 0.5917 0.053 Uiso 1 1 calc R A .
C25 C 0.5383(4) 0.1998(7) 0.5683(2) 0.0475(16) Uani 1 1 d . A .
H25 H 0.5854 0.2645 0.5710 0.057 Uiso 1 1 calc R . .
C26 C 0.4514(3) 0.2401(6) 0.5519(2) 0.0395(14) Uani 1 1 d . . .
H26 H 0.4391 0.3319 0.5447 0.047 Uiso 1 1 calc R A .
C27 C 0.1806(3) 0.5764(6) 0.34963(18) 0.0328(12) Uani 1 1 d . . .
C28 C 0.2477(3) 0.6705(6) 0.36077(19) 0.0375(13) Uani 1 1 d . A .
H28 H 0.2717 0.6785 0.3967 0.045 Uiso 1 1 calc R . .
C29 C 0.2808(4) 0.7532(7) 0.3212(2) 0.0447(15) Uani 1 1 d . . .
H29 H 0.3262 0.8176 0.3300 0.054 Uiso 1 1 calc R A .
C30 C 0.2468(4) 0.7409(7) 0.2685(2) 0.0489(17) Uani 1 1 d . A .
H30 H 0.2691 0.7965 0.2408 0.059 Uiso 1 1 calc R . .
C31 C 0.1805(4) 0.6472(7) 0.2565(2) 0.0443(15) Uani 1 1 d . . .
H31 H 0.1571 0.6389 0.2204 0.053 Uiso 1 1 calc R A .
C32 C 0.1472(3) 0.5646(6) 0.29654(19) 0.0367(13) Uani 1 1 d . A .
H32 H 0.1018 0.5002 0.2876 0.044 Uiso 1 1 calc R . .
C33 C -0.2432(3) 0.3644(6) 0.43295(19) 0.0324(12) Uani 1 1 d . A .
C34 C -0.2666(3) 0.3348(6) 0.37984(19) 0.0376(13) Uani 1 1 d . . .
H34 H -0.2206 0.3102 0.3559 0.045 Uiso 1 1 calc R A .
C35 C -0.3555(3) 0.3402(7) 0.3608(2) 0.0426(15) Uani 1 1 d . A .
H35 H -0.3701 0.3187 0.3241 0.051 Uiso 1 1 calc R . .
C36 C -0.4235(3) 0.3766(6) 0.3949(2) 0.0399(14) Uani 1 1 d . . .
H36 H -0.4847 0.3810 0.3818 0.048 Uiso 1 1 calc R A .
C37 C -0.4010(3) 0.4063(6) 0.4478(2) 0.0356(12) Uani 1 1 d . A .
H37 H -0.4470 0.4308 0.4718 0.043 Uiso 1 1 calc R . .
C38 C -0.3114(3) 0.4007(6) 0.4667(2) 0.0343(12) Uani 1 1 d . . .
H38 H -0.2968 0.4221 0.5034 0.041 Uiso 1 1 calc R A .
C39 C -0.0187(3) -0.0152(6) 0.63795(19) 0.0349(13) Uani 1 1 d . . .
C40 C -0.0747(4) 0.0344(7) 0.6776(2) 0.0421(14) Uani 1 1 d . A .
H40 H -0.0976 0.1232 0.6752 0.050 Uiso 1 1 calc R . .
C41 C -0.0964(4) -0.0470(7) 0.7203(2) 0.0475(16) Uani 1 1 d . . .
H41 H -0.1335 -0.0129 0.7476 0.057 Uiso 1 1 calc R A .
C42 C -0.0651(4) -0.1776(7) 0.7240(2) 0.0487(17) Uani 1 1 d . A .
H42 H -0.0815 -0.2324 0.7535 0.058 Uiso 1 1 calc R . .
C43 C -0.0102(4) -0.2280(7) 0.6850(2) 0.0453(15) Uani 1 1 d . . .
H43 H 0.0113 -0.3175 0.6872 0.054 Uiso 1 1 calc R A .
C44 C 0.0133(4) -0.1456(6) 0.6423(2) 0.0369(13) Uani 1 1 d . A .
H44 H 0.0519 -0.1793 0.6157 0.044 Uiso 1 1 calc R . .
C45 C 0.3357(15) 0.0973(19) 0.7265(4) 0.058(5) Uani 0.750(9) 1 d PD A 1
H45A H 0.3524 0.0189 0.7493 0.070 Uiso 0.750(9) 1 calc PR A 1
H45B H 0.2917 0.1521 0.7461 0.070 Uiso 0.750(9) 1 calc PR A 1
C46 C 0.4186(6) 0.1790(9) 0.7160(3) 0.052(2) Uani 0.750(9) 1 d PD A 1
H46 H 0.4583 0.1314 0.6904 0.062 Uiso 0.750(9) 1 calc PR A 1
O3 O 0.4640(5) 0.1956(7) 0.7678(3) 0.066(2) Uani 0.750(9) 1 d PDU A 1
C47 C 0.4524(12) 0.3257(13) 0.7873(5) 0.092(4) Uani 0.750(9) 1 d PD A 1
H47A H 0.5111 0.3734 0.7893 0.110 Uiso 0.750(9) 1 calc PR A 1
H47B H 0.4281 0.3228 0.8241 0.110 Uiso 0.750(9) 1 calc PR A 1
C48 C 0.3864(9) 0.3978(12) 0.7487(4) 0.079(4) Uani 0.750(9) 1 d PD A 1
H48A H 0.3236 0.3909 0.7610 0.095 Uiso 0.750(9) 1 calc PR A 1
H48B H 0.4026 0.4935 0.7450 0.095 Uiso 0.750(9) 1 calc PR A 1
C49 C 0.3977(9) 0.3227(11) 0.6961(4) 0.069(3) Uani 0.750(9) 1 d PD A 1
H49A H 0.4484 0.3597 0.6757 0.083 Uiso 0.750(9) 1 calc PR A 1
H49B H 0.3416 0.3255 0.6730 0.083 Uiso 0.750(9) 1 calc PR A 1
C45D C 0.318(6) 0.109(6) 0.7289(9) 0.058(5) Uani 0.250(9) 1 d PD A 3
H45C H 0.3644 0.0509 0.7467 0.070 Uiso 0.250(9) 1 calc PR A 3
H45D H 0.2633 0.1045 0.7508 0.070 Uiso 0.250(9) 1 calc PR A 3
C46D C 0.3524(19) 0.251(4) 0.7304(10) 0.13(2) Uani 0.250(9) 1 d PD A 3
H46D H 0.3025 0.3168 0.7230 0.152 Uiso 0.250(9) 1 calc PR A 3
O3D O 0.397(2) 0.274(4) 0.7820(7) 0.115(11) Uani 0.250(9) 1 d PDU A 3
C47D C 0.452(3) 0.389(3) 0.7751(11) 0.092(4) Uani 0.250(9) 1 d PD A 3
H47C H 0.4993 0.3955 0.8043 0.110 Uiso 0.250(9) 1 calc PR A 3
H47D H 0.4151 0.4720 0.7749 0.110 Uiso 0.250(9) 1 calc PR A 3
C48D C 0.4939(19) 0.367(4) 0.7204(10) 0.085(13) Uani 0.250(9) 1 d PD A 3
H48C H 0.4977 0.4525 0.7002 0.102 Uiso 0.250(9) 1 calc PR A 3
H48D H 0.5554 0.3285 0.7249 0.102 Uiso 0.250(9) 1 calc PR A 3
C49D C 0.430(2) 0.270(4) 0.6912(10) 0.069(3) Uani 0.250(9) 1 d PD A 3
H49C H 0.4612 0.1841 0.6843 0.083 Uiso 0.250(9) 1 calc PR A 3
H49D H 0.4077 0.3081 0.6563 0.083 Uiso 0.250(9) 1 calc PR A 3

loop_
_atom_site_aniso_label
_atom_site_aniso_U_11
_atom_site_aniso_U_22
_atom_site_aniso_U_33
_atom_site_aniso_U_23
_atom_site_aniso_U_13
_atom_site_aniso_U_12
Cu1 0.0200(3) 0.0495(4) 0.0213(3) 0.0015(3) 0.0003(2) -0.0011(3)
O1 0.062(3) 0.089(4) 0.037(2) -0.012(2) -0.003(2) 0.024(3)
O2 0.047(2) 0.063(3) 0.042(2) 0.007(2) -0.0120(18) 0.003(2)
N1 0.0191(19) 0.040(3) 0.030(2) 0.0003(19) 0.0037(15) -0.0027(18)
N2 0.0212(19) 0.039(3) 0.0242(19) 0.0013(18) -0.0018(15) -0.0007(17)
N3 0.0200(19) 0.045(3) 0.0209(18) -0.0030(18) 0.0007(14) -0.0008(18)
N4 0.0222(19) 0.046(3) 0.0195(18) -0.0001(19) -0.0014(14) -0.0044(19)
C1 0.028(2) 0.043(3) 0.028(2) -0.002(2) -0.0008(19) 0.003(2)
C2 0.034(3) 0.043(4) 0.026(2) 0.002(2) -0.001(2) 0.000(2)
C3 0.037(3) 0.056(4) 0.030(3) 0.003(3) 0.002(2) 0.002(3)
C4 0.023(2) 0.036(3) 0.025(2) 0.001(2) 0.0012(18) 0.003(2)
C5 0.025(2) 0.041(3) 0.025(2) 0.000(2) -0.0006(18) 0.000(2)
C6 0.024(2) 0.048(4) 0.024(2) -0.001(2) 0.0019(18) -0.002(2)
C7 0.022(2) 0.058(4) 0.026(2) 0.004(2) 0.0049(18) -0.003(2)
C8 0.027(2) 0.058(4) 0.025(2) 0.003(2) 0.0059(19) 0.000(2)
C9 0.023(2) 0.047(3) 0.021(2) 0.001(2) -0.0005(17) -0.004(2)
C10 0.026(2) 0.043(3) 0.018(2) -0.002(2) -0.0007(17) -0.004(2)
C11 0.026(2) 0.037(3) 0.017(2) 0.000(2) -0.0005(17) 0.002(2)
C12 0.027(2) 0.052(4) 0.022(2) 0.002(2) -0.0013(18) 0.001(2)
C13 0.027(2) 0.049(4) 0.023(2) 0.002(2) -0.0031(18) 0.003(2)
C14 0.025(2) 0.041(3) 0.018(2) -0.001(2) 0.0004(17) 0.001(2)
C15 0.022(2) 0.050(4) 0.019(2) -0.004(2) -0.0005(17) 0.001(2)
C16 0.022(2) 0.052(4) 0.020(2) -0.004(2) 0.0002(17) -0.005(2)
C17 0.021(2) 0.047(4) 0.026(2) -0.005(2) -0.0038(18) -0.004(2)
C18 0.027(2) 0.051(4) 0.025(2) 0.000(2) 0.0032(19) -0.008(2)
C19 0.026(2) 0.044(3) 0.020(2) -0.002(2) 0.0023(17) -0.002(2)
C20 0.025(2) 0.043(3) 0.023(2) -0.001(2) 0.0009(18) -0.006(2)
C21 0.024(2) 0.054(4) 0.022(2) 0.003(2) -0.0006(18) 0.001(2)
C22 0.028(3) 0.050(4) 0.030(2) 0.001(2) -0.0005(19) 0.001(2)
C23 0.035(3) 0.057(4) 0.032(3) 0.005(3) -0.003(2) 0.007(3)
C24 0.030(3) 0.064(5) 0.040(3) 0.009(3) -0.005(2) 0.007(3)
C25 0.028(3) 0.070(5) 0.045(3) 0.008(3) -0.001(2) -0.012(3)
C26 0.030(3) 0.049(4) 0.039(3) 0.011(3) -0.003(2) -0.003(2)
C27 0.026(2) 0.049(4) 0.023(2) 0.000(2) 0.0024(18) 0.007(2)
C28 0.030(3) 0.061(4) 0.021(2) 0.004(2) 0.0003(19) -0.006(3)
C29 0.039(3) 0.064(5) 0.032(3) 0.006(3) 0.002(2) -0.013(3)
C30 0.040(3) 0.081(5) 0.026(2) 0.013(3) 0.010(2) 0.001(3)
C31 0.039(3) 0.073(5) 0.021(2) 0.005(3) 0.002(2) 0.001(3)
C32 0.031(3) 0.055(4) 0.024(2) 0.003(2) -0.0019(19) 0.001(3)
C33 0.021(2) 0.049(4) 0.028(2) 0.002(2) -0.0023(18) 0.000(2)
C34 0.029(3) 0.062(4) 0.022(2) 0.001(2) 0.0017(19) 0.006(3)
C35 0.029(3) 0.074(5) 0.024(2) 0.001(3) -0.005(2) -0.002(3)
C36 0.025(2) 0.056(4) 0.039(3) 0.011(3) -0.001(2) -0.003(2)
C37 0.026(2) 0.045(4) 0.036(3) 0.004(2) 0.008(2) 0.001(2)
C38 0.030(3) 0.046(4) 0.027(2) -0.002(2) 0.0012(19) -0.002(2)
C39 0.027(2) 0.054(4) 0.023(2) 0.000(2) -0.0022(19) -0.006(2)
C40 0.036(3) 0.058(4) 0.032(3) 0.004(3) 0.003(2) -0.006(3)
C41 0.043(3) 0.071(5) 0.028(3) 0.001(3) 0.006(2) -0.017(3)
C42 0.054(4) 0.062(5) 0.030(3) 0.007(3) -0.001(2) -0.028(3)
C43 0.044(3) 0.055(4) 0.037(3) 0.007(3) -0.004(2) -0.012(3)
C44 0.033(3) 0.046(4) 0.031(3) 0.004(2) -0.003(2) -0.010(3)
C45 0.054(11) 0.071(6) 0.047(4) 0.010(4) -0.025(4) -0.010(7)
C46 0.054(5) 0.051(6) 0.050(5) -0.002(4) -0.005(4) 0.000(4)
O3 0.070(5) 0.066(5) 0.060(4) -0.003(3) -0.030(3) 0.005(4)
C47 0.139(11) 0.052(9) 0.079(8) -0.007(7) -0.054(7) 0.014(9)
C48 0.114(10) 0.056(7) 0.065(6) 0.000(5) -0.016(6) 0.014(6)
C49 0.091(9) 0.058(9) 0.059(5) 0.005(5) -0.002(6) -0.010(6)
C45D 0.054(11) 0.071(6) 0.047(4) 0.010(4) -0.025(4) -0.010(7)
C46D 0.09(3) 0.22(6) 0.07(2) -0.07(3) 0.01(2) -0.09(3)
O3D 0.13(2) 0.17(3) 0.041(11) -0.006(15) -0.024(13) -0.09(2)
C47D 0.139(11) 0.052(9) 0.079(8) -0.007(7) -0.054(7) 0.014(9)
C48D 0.058(18) 0.15(4) 0.044(15) -0.019(19) 0.008(13) -0.04(2)
C49D 0.091(9) 0.058(9) 0.059(5) 0.005(5) -0.002(6) -0.010(6)

loop_
_atom_type_symbol
_atom_type_description
_atom_type_scat_dispersion_real
_atom_type_scat_dispersion_imag
_atom_type_scat_source
C C 0.0015 0.0009 'International Tables Vol C Tables 4.2.6.8 and 6.1.1.4'
H H 0.0000 0.0000 'International Tables Vol C Tables 4.2.6.8 and 6.1.1.4'
N N 0.0030 0.0019 'International Tables Vol C Tables 4.2.6.8 and 6.1.1.4'
O O 0.0056 0.0036 'International Tables Vol C Tables 4.2.6.8 and 6.1.1.4'
Cu Cu 0.3240 0.8257 'International Tables Vol C Tables 4.2.6.8 and 6.1.1.4'

loop_
_geom_angle_atom_site_label_1
_geom_angle_atom_site_label_2
_geom_angle_atom_site_label_3
_geom_angle
N1 Cu1 N3 179.27(18)
N1 Cu1 N4 87.47(17)
N3 Cu1 N4 92.85(17)
N1 Cu1 N2 86.54(16)
N3 Cu1 N2 93.11(16)
N4 Cu1 N2 173.61(18)
C3 O2 C45 119.3(11)
C3 O2 C45D 109(4)
C45 O2 C45D 11(5)
C4 N1 C1 94.5(4)
C4 N1 Cu1 133.3(3)
C1 N1 Cu1 131.7(3)
C6 N2 C9 107.7(4)
C6 N2 Cu1 127.9(3)
C9 N2 Cu1 123.6(3)
C14 N3 C11 106.2(4)
C14 N3 Cu1 127.0(3)
C11 N3 Cu1 126.7(3)
C19 N4 C16 106.9(4)
C19 N4 Cu1 128.3(3)
C16 N4 Cu1 124.2(3)
N1 C1 C20 127.4(5)
N1 C1 C2 91.9(4)
C20 C1 C2 140.6(5)
N1 C1 C4 42.6(3)
C20 C1 C4 170.0(4)
C2 C1 C4 49.3(3)
C3 C2 C1 114.7(5)
C3 C2 C4 112.5(5)
C1 C2 C4 81.5(4)
C3 C2 H2 114.7
C1 C2 H2 114.7
C4 C2 H2 114.7
O1 C3 O2 124.4(5)
O1 C3 C2 125.3(5)
O2 C3 C2 110.2(5)
N1 C4 C5 126.2(5)
N1 C4 C2 92.1(4)
C5 C4 C2 141.7(4)
N1 C4 C1 42.9(3)
C5 C4 C1 169.1(4)
C2 C4 C1 49.2(3)
C4 C5 C6 118.7(4)
C4 C5 C21 119.7(4)
C6 C5 C21 121.6(4)
N2 C6 C5 126.2(4)
N2 C6 C7 109.1(4)
C5 C6 C7 124.7(5)
C8 C7 C6 107.3(4)
C8 C7 H7 126.4
C6 C7 H7 126.4
C7 C8 C9 107.6(4)
C7 C8 H8 126.2
C9 C8 H8 126.2
N2 C9 C10 125.9(4)
N2 C9 C8 108.3(4)
C10 C9 C8 125.8(5)
C9 C10 C11 124.7(5)
C9 C10 C27 117.2(4)
C11 C10 C27 118.1(4)
N3 C11 C10 124.3(4)
N3 C11 C12 108.9(4)
C10 C11 C12 126.5(5)
C13 C12 C11 107.6(5)
C13 C12 H12 126.2
C11 C12 H12 126.2
C12 C13 C14 107.3(4)
C12 C13 H13 126.3
C14 C13 H13 126.3
N3 C14 C15 124.4(5)
N3 C14 C13 109.9(4)
C15 C14 C13 125.6(4)
C16 C15 C14 124.7(4)
C16 C15 C33 116.6(4)
C14 C15 C33 118.5(4)
N4 C16 C15 125.2(4)
N4 C16 C17 108.4(4)
C15 C16 C17 126.3(4)
C18 C17 C16 107.5(4)
C18 C17 H17 126.2
C16 C17 H17 126.2
C17 C18 C19 106.4(5)
C17 C18 H18 126.8
C19 C18 H18 126.8
N4 C19 C18 110.6(4)
N4 C19 C20 126.3(4)
C18 C19 C20 122.9(5)
C1 C20 C19 117.8(5)
C1 C20 C39 121.1(5)
C19 C20 C39 121.0(4)
C22 C21 C26 118.4(5)
C22 C21 C5 121.3(5)
C26 C21 C5 120.3(5)
C21 C22 C23 121.0(5)
C21 C22 H22 119.5
C23 C22 H22 119.5
C24 C23 C22 120.1(6)
C24 C23 H23 120.0
C22 C23 H23 120.0
C25 C24 C23 119.4(5)
C25 C24 H24 120.3
C23 C24 H24 120.3
C24 C25 C26 121.2(6)
C24 C25 H25 119.4
C26 C25 H25 119.4
C25 C26 C21 119.9(6)
C25 C26 H26 120.0
C21 C26 H26 120.0
C28 C27 C32 118.2(5)
C28 C27 C10 120.6(4)
C32 C27 C10 121.2(5)
C29 C28 C27 122.1(5)
C29 C28 H28 118.9
C27 C28 H28 118.9
C28 C29 C30 119.3(6)
C28 C29 H29 120.4
C30 C29 H29 120.4
C31 C30 C29 119.4(5)
C31 C30 H30 120.3
C29 C30 H30 120.3
C30 C31 C32 121.1(5)
C30 C31 H31 119.5
C32 C31 H31 119.5
C27 C32 C31 119.9(5)
C27 C32 H32 120.0
C31 C32 H32 120.0
C34 C33 C38 118.0(4)
C34 C33 C15 120.6(4)
C38 C33 C15 121.3(4)
C33 C34 C35 121.3(5)
C33 C34 H34 119.4
C35 C34 H34 119.4
C34 C35 C36 120.4(5)
C34 C35 H35 119.8
C36 C35 H35 119.8
C37 C36 C35 118.9(5)
C37 C36 H36 120.6
C35 C36 H36 120.6
C36 C37 C38 120.4(5)
C36 C37 H37 119.8
C38 C37 H37 119.8
C33 C38 C37 121.1(5)
C33 C38 H38 119.5
C37 C38 H38 119.5
C44 C39 C40 119.1(5)
C44 C39 C20 119.8(5)
C40 C39 C20 121.1(6)
C41 C40 C39 119.3(6)
C41 C40 H40 120.3
C39 C40 H40 120.3
C40 C41 C42 121.2(6)
C40 C41 H41 119.4
C42 C41 H41 119.4
C43 C42 C41 120.0(6)
C43 C42 H42 120.0
C41 C42 H42 120.0
C42 C43 C44 119.0(7)
C42 C43 H43 120.5
C44 C43 H43 120.5
C39 C44 C43 121.3(6)
C39 C44 H44 119.3
C43 C44 H44 119.3
O2 C45 C46 109.1(8)
O2 C45 H45A 109.9
C46 C45 H45A 109.9
O2 C45 H45B 109.9
C46 C45 H45B 109.9
H45A C45 H45B 108.3
O3 C46 C45 105.4(7)
O3 C46 C49 105.0(7)
C45 C46 C49 113.9(13)
O3 C46 H46 110.7
C45 C46 H46 110.7
C49 C46 H46 110.7
C47 O3 C46 110.9(7)
O3 C47 C48 107.8(8)
O3 C47 H47A 110.1
C48 C47 H47A 110.1
O3 C47 H47B 110.1
C48 C47 H47B 110.1
H47A C47 H47B 108.5
C49 C48 C47 102.5(9)
C49 C48 H48A 111.3
C47 C48 H48A 111.3
C49 C48 H48B 111.3
C47 C48 H48B 111.3
H48A C48 H48B 109.2
C48 C49 C46 102.2(8)
C48 C49 H49A 111.3
C46 C49 H49A 111.3
C48 C49 H49B 111.3
C46 C49 H49B 111.3
H49A C49 H49B 109.2
O2 C45D C46D 117(2)
O2 C45D H45C 108.1
C46D C45D H45C 108.1
O2 C45D H45D 108.1
C46D C45D H45D 108.1
H45C C45D H45D 107.3
O3D C46D C45D 109(2)
O3D C46D C49D 102.0(17)
C45D C46D C49D 111(3)
O3D C46D H46D 111.5
C45D C46D H46D 111.5
C49D C46D H46D 111.5
C47D O3D C46D 105.8(19)
O3D C47D C48D 104.0(18)
O3D C47D H47C 110.9
C48D C47D H47C 110.9
O3D C47D H47D 110.9
C48D C47D H47D 110.9
H47C C47D H47D 109.0
C49D C48D C47D 104.5(16)
C49D C48D H48C 110.8
C47D C48D H48C 110.8
C49D C48D H48D 110.8
C47D C48D H48D 110.8
H48C C48D H48D 108.9
C48D C49D C46D 104.1(15)
C48D C49D H49C 110.9
C46D C49D H49C 110.9
C48D C49D H49D 110.9
C46D C49D H49D 110.9
H49C C49D H49D 108.9

loop_
_geom_bond_atom_site_label_1
_geom_bond_atom_site_label_2
_geom_bond_distance
Cu1 N1 1.900(4)
Cu1 N3 1.934(4)
Cu1 N4 1.996(4)
Cu1 N2 2.004(4)
O1 C3 1.205(7)
O2 C3 1.348(7)
O2 C45 1.472(9)
O2 C45D 1.487(17)
N1 C4 1.357(6)
N1 C1 1.363(7)
N2 C6 1.374(6)
N2 C9 1.379(6)
N3 C14 1.376(6)
N3 C11 1.382(6)
N4 C19 1.356(7)
N4 C16 1.383(6)
C1 C20 1.366(7)
C1 C2 1.529(7)
C1 C4 1.997(7)
C2 C3 1.505(7)
C2 C4 1.530(7)
C2 H2 1.0000
C4 C5 1.366(7)
C5 C6 1.418(7)
C5 C21 1.491(7)
C6 C7 1.435(6)
C7 C8 1.362(7)
C7 H7 0.9500
C8 C9 1.444(7)
C8 H8 0.9500
C9 C10 1.395(7)
C10 C11 1.406(6)
C10 C27 1.492(7)
C11 C12 1.426(7)
C12 C13 1.354(7)
C12 H12 0.9500
C13 C14 1.414(7)
C13 H13 0.9500
C14 C15 1.406(7)
C15 C16 1.397(7)
C15 C33 1.499(6)
C16 C17 1.453(7)
C17 C18 1.358(7)
C17 H17 0.9500
C18 C19 1.439(7)
C18 H18 0.9500
C19 C20 1.446(7)
C20 C39 1.474(7)
C21 C22 1.394(8)
C21 C26 1.398(8)
C22 C23 1.395(7)
C22 H22 0.9500
C23 C24 1.379(9)
C23 H23 0.9500
C24 C25 1.378(9)
C24 H24 0.9500
C25 C26 1.393(8)
C25 H25 0.9500
C26 H26 0.9500
C27 C28 1.386(8)
C27 C32 1.392(7)
C28 C29 1.385(7)
C28 H28 0.9500
C29 C30 1.386(7)
C29 H29 0.9500
C30 C31 1.380(9)
C30 H30 0.9500
C31 C32 1.392(8)
C31 H31 0.9500
C32 H32 0.9500
C33 C34 1.379(7)
C33 C38 1.381(7)
C34 C35 1.382(7)
C34 H34 0.9500
C35 C36 1.384(7)
C35 H35 0.9500
C36 C37 1.373(7)
C36 H36 0.9500
C37 C38 1.390(7)
C37 H37 0.9500
C38 H38 0.9500
C39 C44 1.388(8)
C39 C40 1.398(7)
C40 C41 1.380(8)
C40 H40 0.9500
C41 C42 1.384(10)
C41 H41 0.9500
C42 C43 1.380(9)
C42 H42 0.9500
C43 C44 1.392(8)
C43 H43 0.9500
C44 H44 0.9500
C45 C46 1.503(15)
C45 H45A 0.9900
C45 H45B 0.9900
C46 O3 1.434(9)
C46 C49 1.544(13)
C46 H46 1.0000
O3 C47 1.399(14)
C47 C48 1.521(15)
C47 H47A 0.9900
C47 H47B 0.9900
C48 C49 1.518(14)
C48 H48A 0.9900
C48 H48B 0.9900
C49 H49A 0.9900
C49 H49B 0.9900
C45D C46D 1.51(2)
C45D H45C 0.9900
C45D H45D 0.9900
C46D O3D 1.435(19)
C46D C49D 1.55(2)
C46D H46D 1.0000
O3D C47D 1.42(2)
C47D C48D 1.53(2)
C47D H47C 0.9900
C47D H47D 0.9900
C48D C49D 1.51(2)
C48D H48C 0.9900
C48D H48D 0.9900
C49D H49C 0.9900
C49D H49D 0.9900

loop_
_geom_torsion_atom_site_label_1
_geom_torsion_atom_site_label_2
_geom_torsion_atom_site_label_3
_geom_torsion_atom_site_label_4
_geom_torsion
N3 Cu1 N1 C4 67(15)
N4 Cu1 N1 C4 -177.0(5)
N2 Cu1 N1 C4 5.3(5)
N3 Cu1 N1 C1 -124(14)
N4 Cu1 N1 C1 -7.7(5)
N2 Cu1 N1 C1 174.5(5)
N1 Cu1 N2 C6 4.6(4)
N3 Cu1 N2 C6 -174.8(4)
N4 Cu1 N2 C6 -15.9(17)
N1 Cu1 N2 C9 172.7(4)
N3 Cu1 N2 C9 -6.7(4)
N4 Cu1 N2 C9 152.2(13)
N1 Cu1 N3 C14 118(14)
N4 Cu1 N3 C14 2.0(4)
N2 Cu1 N3 C14 179.7(4)
N1 Cu1 N3 C11 -67(15)
N4 Cu1 N3 C11 176.7(4)
N2 Cu1 N3 C11 -5.6(4)
N1 Cu1 N4 C19 -0.3(4)
N3 Cu1 N4 C19 179.1(4)
N2 Cu1 N4 C19 20.2(17)
N1 Cu1 N4 C16 -170.1(4)
N3 Cu1 N4 C16 9.3(4)
N2 Cu1 N4 C16 -149.6(13)
C4 N1 C1 C20 -179.2(6)
Cu1 N1 C1 C20 8.6(9)
C4 N1 C1 C2 0.1(4)
Cu1 N1 C1 C2 -172.1(4)
Cu1 N1 C1 C4 -172.2(6)
N1 C1 C2 C3 110.8(5)
C20 C1 C2 C3 -70.0(10)
C4 C1 C2 C3 110.9(6)
N1 C1 C2 C4 -0.1(4)
C20 C1 C2 C4 179.1(8)
C45 O2 C3 O1 1.5(10)
C45D O2 C3 O1 5.7(15)
C45 O2 C3 C2 178.7(6)
C45D O2 C3 C2 -177.1(13)
C1 C2 C3 O1 -15.4(9)
C4 C2 C3 O1 75.4(7)
C1 C2 C3 O2 167.4(5)
C4 C2 C3 O2 -101.8(6)
C1 N1 C4 C5 179.4(6)
Cu1 N1 C4 C5 -8.6(8)
C1 N1 C4 C2 -0.1(4)
Cu1 N1 C4 C2 171.9(4)
Cu1 N1 C4 C1 172.0(6)
C3 C2 C4 N1 -113.2(5)
C1 C2 C4 N1 0.1(4)
C3 C2 C4 C5 67.4(9)
C1 C2 C4 C5 -179.3(8)
C3 C2 C4 C1 -113.3(5)
C20 C1 C4 N1 3(3)
C2 C1 C4 N1 -179.9(6)
N1 C1 C4 C5 -2(2)
C20 C1 C4 C5 1(5)
C2 C1 C4 C5 178(3)
N1 C1 C4 C2 179.9(6)
C20 C1 C4 C2 -177(3)
N1 C4 C5 C6 0.7(8)
C2 C4 C5 C6 179.9(6)
C1 C4 C5 C6 3(3)
N1 C4 C5 C21 -177.8(5)
C2 C4 C5 C21 1.4(11)
C1 C4 C5 C21 -176(2)
C9 N2 C6 C5 178.1(5)
Cu1 N2 C6 C5 -12.3(8)
C9 N2 C6 C7 -2.6(6)
Cu1 N2 C6 C7 167.0(4)
C4 C5 C6 N2 9.6(9)
C21 C5 C6 N2 -171.9(5)
C4 C5 C6 C7 -169.6(5)
C21 C5 C6 C7 8.9(9)
N2 C6 C7 C8 1.1(6)
C5 C6 C7 C8 -179.5(5)
C6 C7 C8 C9 0.8(6)
C6 N2 C9 C10 -175.9(5)
Cu1 N2 C9 C10 14.0(7)
C6 N2 C9 C8 3.1(6)
Cu1 N2 C9 C8 -167.1(4)
C7 C8 C9 N2 -2.4(6)
C7 C8 C9 C10 176.5(5)
N2 C9 C10 C11 -8.0(9)
C8 C9 C10 C11 173.2(5)
N2 C9 C10 C27 173.9(5)
C8 C9 C10 C27 -4.8(8)
C14 N3 C11 C10 -172.0(5)
Cu1 N3 C11 C10 12.4(7)
C14 N3 C11 C12 2.4(5)
Cu1 N3 C11 C12 -173.2(3)
C9 C10 C11 N3 -6.1(8)
C27 C10 C11 N3 171.9(5)
C9 C10 C11 C12 -179.6(5)
C27 C10 C11 C12 -1.6(8)
N3 C11 C12 C13 -1.9(6)
C10 C11 C12 C13 172.4(5)
C11 C12 C13 C14 0.5(6)
C11 N3 C14 C15 173.8(5)
Cu1 N3 C14 C15 -10.6(7)
C11 N3 C14 C13 -2.1(5)
Cu1 N3 C14 C13 173.5(3)
C12 C13 C14 N3 1.0(6)
C12 C13 C14 C15 -174.8(5)
N3 C14 C15 C16 8.7(8)
C13 C14 C15 C16 -176.0(5)
N3 C14 C15 C33 -166.4(5)
C13 C14 C15 C33 8.9(8)
C19 N4 C16 C15 174.9(5)
Cu1 N4 C16 C15 -13.5(7)
C19 N4 C16 C17 -3.5(6)
Cu1 N4 C16 C17 168.1(3)
C14 C15 C16 N4 4.2(8)
C33 C15 C16 N4 179.4(5)
C14 C15 C16 C17 -177.7(5)
C33 C15 C16 C17 -2.5(8)
N4 C16 C17 C18 2.0(6)
C15 C16 C17 C18 -176.4(5)
C16 C17 C18 C19 0.3(6)
C16 N4 C19 C18 3.8(6)
Cu1 N4 C19 C18 -167.4(4)
C16 N4 C19 C20 179.4(5)
Cu1 N4 C19 C20 8.2(8)
C17 C18 C19 N4 -2.6(6)
C17 C18 C19 C20 -178.4(5)
N1 C1 C20 C19 0.9(9)
C2 C1 C20 C19 -178.0(6)
C4 C1 C20 C19 -2(3)
N1 C1 C20 C39 -179.4(5)
C2 C1 C20 C39 1.7(11)
C4 C1 C20 C39 178(2)
N4 C19 C20 C1 -9.2(8)
C18 C19 C20 C1 165.9(5)
N4 C19 C20 C39 171.1(5)
C18 C19 C20 C39 -13.8(8)
C4 C5 C21 C22 45.0(7)
C6 C5 C21 C22 -133.5(6)
C4 C5 C21 C26 -134.4(5)
C6 C5 C21 C26 47.1(7)
C26 C21 C22 C23 -0.7(7)
C5 C21 C22 C23 179.8(5)
C21 C22 C23 C24 -0.9(8)
C22 C23 C24 C25 1.2(8)
C23 C24 C25 C26 0.2(9)
C24 C25 C26 C21 -1.9(9)
C22 C21 C26 C25 2.1(8)
C5 C21 C26 C25 -178.4(5)
C9 C10 C27 C28 -58.8(7)
C11 C10 C27 C28 123.1(5)
C9 C10 C27 C32 119.9(6)
C11 C10 C27 C32 -58.2(7)
C32 C27 C28 C29 1.0(9)
C10 C27 C28 C29 179.8(5)
C27 C28 C29 C30 -0.8(9)
C28 C29 C30 C31 0.4(10)
C29 C30 C31 C32 -0.2(10)
C28 C27 C32 C31 -0.8(8)
C10 C27 C32 C31 -179.5(5)
C30 C31 C32 C27 0.4(9)
C16 C15 C33 C34 -114.6(6)
C14 C15 C33 C34 60.9(8)
C16 C15 C33 C38 61.6(7)
C14 C15 C33 C38 -122.9(6)
C38 C33 C34 C35 -0.5(9)
C15 C33 C34 C35 175.9(6)
C33 C34 C35 C36 0.5(10)
C34 C35 C36 C37 -0.4(10)
C35 C36 C37 C38 0.5(9)
C34 C33 C38 C37 0.5(9)
C15 C33 C38 C37 -175.8(5)
C36 C37 C38 C33 -0.5(9)
C1 C20 C39 C44 -55.7(7)
C19 C20 C39 C44 124.0(6)
C1 C20 C39 C40 124.4(6)
C19 C20 C39 C40 -55.9(7)
C44 C39 C40 C41 0.4(8)
C20 C39 C40 C41 -179.8(5)
C39 C40 C41 C42 -1.2(8)
C40 C41 C42 C43 0.9(9)
C41 C42 C43 C44 0.3(8)
C40 C39 C44 C43 0.8(8)
C20 C39 C44 C43 -179.1(5)
C42 C43 C44 C39 -1.1(8)
C3 O2 C45 C46 -104.6(15)
C45D O2 C45 C46 -125(11)
O2 C45 C46 O3 -168.5(12)
O2 C45 C46 C49 76.9(17)
C45 C46 O3 C47 -105.3(15)
C49 C46 O3 C47 15.4(14)
C46 O3 C47 C48 6.1(17)
O3 C47 C48 C49 -25.2(16)
C47 C48 C49 C46 32.8(13)
O3 C46 C49 C48 -30.2(11)
C45 C46 C49 C48 84.6(10)
C3 O2 C45D C46D -71(6)
C45 O2 C45D C46D 90(8)
O2 C45D C46D O3D -162(6)
O2 C45D C46D C49D -51(7)
C45D C46D O3D C47D 162(4)
C49D C46D O3D C47D 44(4)
C46D O3D C47D C48D -42(4)
O3D C47D C48D C49D 22(4)
C47D C48D C49D C46D 4(4)
O3D C46D C49D C48D -28(4)
C45D C46D C49D C48D -144(4)
